data_4512181
loop_
_publ_author_name
'Madura, Izabela D.'
'Czerwi\'nska, Karolina'
'So\/lda\'nska, Dominika'

_publ_section_title
;
 Hydrogen-Bonded Dimeric Synthon of Fluoro-Substituted Phenylboronic Acids
 versus Supramolecular Organization in Crystals
;
_journal_issue 11
_journal_name_full 'Crystal Growth &amp; Design'
_journal_page_first 5912
_journal_paper_doi 10.1021/cg501132d
_journal_volume 14
_journal_year 2014
_chemical_formula_moiety 'C6 H5 B F2 O2'
_chemical_formula_sum 'C6 H5 B F2 O2'
_chemical_formula_weight 157.91
_chemical_name_common 'o,m-difluorophenylboronic acid'
_chemical_name_systematic '2,3-difluorophenylboronic acid'
_space_group_crystal_system monoclinic
_space_group_IT_number 14
_space_group_name_Hall '-P 2yn'
_space_group_name_H-M_alt 'P 1 21/n 1'
_symmetry_space_group_name_Hall '-P 2yn'
_symmetry_space_group_name_H-M 'P 1 21/n 1'
_atom_sites_solution_hydrogens mixed
_atom_sites_solution_primary direct
_audit_creation_method
;
Olex2 1.2-beta
(compiled 2013.12.10 svn.r2850 for OlexSys, GUI svn.r4736)
;
_cell_angle_alpha 90
_cell_angle_beta 97.5927(16)
_cell_angle_gamma 90
_cell_formula_units_Z 8
_cell_length_a 8.96573(17)
_cell_length_b 4.95730(8)
_cell_length_c 29.7170(5)
_cell_measurement_reflns_used 12968
_cell_measurement_temperature 100(2)
_cell_measurement_theta_max 67.1088
_cell_measurement_theta_min 4.4994
_cell_volume 1309.22(4)
_computing_cell_refinement
;
CrysAlisPro, Oxford Diffraction Ltd.,
Version 1.171.33.66 (release 28-04-2010 CrysAlis171 .NET)
(compiled Apr 28 2010,14:27:37)
;
_computing_data_collection
;
CrysAlisPro, Oxford Diffraction Ltd.,
Version 1.171.33.66 (release 28-04-2010 CrysAlis171 .NET)
(compiled Apr 28 2010,14:27:37)
;
_computing_data_reduction
;
CrysAlisPro, Oxford Diffraction Ltd.,
Version 1.171.33.66 (release 28-04-2010 CrysAlis171 .NET)
(compiled Apr 28 2010,14:27:37)
;
_computing_molecular_graphics 'Olex2 (Dolomanov et al., 2009)'
_computing_publication_material 'Olex2 (Dolomanov et al., 2009)'
_computing_structure_refinement 'ShelXL-2012 (Sheldrick, 2008)'
_computing_structure_solution 'ShelXS (Sheldrick, 2008)'
_diffrn_ambient_temperature 100.0
_diffrn_detector_area_resol_mean 10.3347
_diffrn_measured_fraction_theta_full 0.990
_diffrn_measured_fraction_theta_max 0.990
_diffrn_measurement_device_type 'Xcalibur, Atlas, Gemini ultra'
_diffrn_measurement_method '\w scans'
_diffrn_orient_matrix_UB_11 0.0587945000
_diffrn_orient_matrix_UB_12 0.2160994000
_diffrn_orient_matrix_UB_13 -0.0305543000
_diffrn_orient_matrix_UB_21 0.0118763000
_diffrn_orient_matrix_UB_22 -0.2145884000
_diffrn_orient_matrix_UB_23 -0.0368508000
_diffrn_orient_matrix_UB_31 -0.1625829000
_diffrn_orient_matrix_UB_32 0.0620794000
_diffrn_orient_matrix_UB_33 -0.0210780000
_diffrn_radiation_monochromator mirror
_diffrn_radiation_type CuK\a
_diffrn_radiation_wavelength 1.54184
_diffrn_reflns_av_R_equivalents 0.0350
_diffrn_reflns_av_unetI/netI 0.0132
_diffrn_reflns_Laue_measured_fraction_full 0.990
_diffrn_reflns_Laue_measured_fraction_max 0.990
_diffrn_reflns_limit_h_max 10
_diffrn_reflns_limit_h_min -10
_diffrn_reflns_limit_k_max 5
_diffrn_reflns_limit_k_min -5
_diffrn_reflns_limit_l_max 35
_diffrn_reflns_limit_l_min -34
_diffrn_reflns_number 18359
_diffrn_reflns_point_group_measured_fraction_full 0.990
_diffrn_reflns_point_group_measured_fraction_max 0.990
_diffrn_reflns_theta_full 67.684
_diffrn_reflns_theta_max 67.222
_diffrn_reflns_theta_min 5.005
_diffrn_source 'Enhance Ultra (Cu) X-ray Source'
_exptl_absorpt_coefficient_mu 1.337
_exptl_absorpt_correction_T_max 1.00000
_exptl_absorpt_correction_T_min 0.60362
_exptl_absorpt_correction_type multi-scan
_exptl_absorpt_process_details
;
CrysAlisPro, Oxford Diffraction Ltd.,
Version 1.171.33.66 (release 28-04-2010 CrysAlis171 .NET)
(compiled Apr 28 2010,14:27:37)
Empirical absorption correction using spherical harmonics,
 implemented in SCALE3 ABSPACK scaling algorithm.
;
_exptl_crystal_colour colourless
_exptl_crystal_colour_primary colourless
_exptl_crystal_density_diffrn 1.602
_exptl_crystal_description plate
_exptl_crystal_F_000 640
_exptl_crystal_size_max 0.4
_exptl_crystal_size_mid 0.2
_exptl_crystal_size_min 0.04
_refine_diff_density_max 0.264
_refine_diff_density_min -0.228
_refine_diff_density_rms 0.050
_refine_ls_extinction_method none
_refine_ls_goodness_of_fit_ref 1.057
_refine_ls_hydrogen_treatment mixed
_refine_ls_matrix_type full
_refine_ls_number_parameters 215
_refine_ls_number_reflns 2309
_refine_ls_number_restraints 0
_refine_ls_restrained_S_all 1.057
_refine_ls_R_factor_all 0.0327
_refine_ls_R_factor_gt 0.0304
_refine_ls_shift/su_max 0.000
_refine_ls_shift/su_mean 0.000
_refine_ls_structure_factor_coef Fsqd
_refine_ls_weighting_details
;
 w=1/[\s^2^(Fo^2^)+(0.0481P)^2^+0.5449P]
 where P=(Fo^2^+2Fc^2^)/3
;
_refine_ls_weighting_scheme calc
_refine_ls_wR_factor_gt 0.0826
_refine_ls_wR_factor_ref 0.0852
_reflns_Friedel_coverage 0.000
_reflns_number_gt 2148
_reflns_number_total 2309
_reflns_threshold_expression 'I > 2\s(I)'
_cod_data_source_file cg501132d_si_001.cif
_cod_data_source_block 23Fpba
_cod_depositor_comments 'Adding full bibliography for 4512180--4512187.cif.'
_cod_database_code 4512181

loop_
_space_group_symop_operation_xyz
'x, y, z'
'-x+1/2, y+1/2, -z+1/2'
'-x, -y, -z'
'x-1/2, -y-1/2, z-1/2'

loop_
_atom_site_label
_atom_site_type_symbol
_atom_site_fract_x
_atom_site_fract_y
_atom_site_fract_z
_atom_site_U_iso_or_equiv
_atom_site_adp_type
_atom_site_occupancy
_atom_site_site_symmetry_order
_atom_site_calc_flag
_atom_site_refinement_flags_posn
F1 F 0.29414(9) 0.64397(15) 0.08788(2) 0.0232(2) Uani 1 1 d .
F2 F 0.15292(11) 0.62678(18) 0.16088(3) 0.0334(2) Uani 1 1 d .
O1 O 0.31769(11) 0.84178(19) -0.00082(3) 0.0205(2) Uani 1 1 d .
H1 H 0.301(2) 0.698(4) 0.0083(6) 0.030(5) Uiso 1 1 d .
O2 O 0.24673(12) 1.29597(18) -0.00397(3) 0.0238(2) Uani 1 1 d .
H2 H 0.289(2) 1.295(4) -0.0268(7) 0.046(6) Uiso 1 1 d .
C1 C 0.15337(14) 1.0242(3) 0.05808(4) 0.0186(3) Uani 1 1 d .
C2 C 0.18447(14) 0.8287(3) 0.09117(4) 0.0196(3) Uani 1 1 d .
C3 C 0.11000(16) 0.8166(3) 0.12893(4) 0.0247(3) Uani 1 1 d .
C4 C -0.00289(16) 0.9954(3) 0.13453(5) 0.0291(3) Uani 1 1 d .
H4 H -0.0552 0.9847 0.1603 0.035 Uiso 1 1 calc R
C5 C -0.03878(16) 1.1924(3) 0.10169(5) 0.0280(3) Uani 1 1 d .
H5 H -0.1170 1.3175 0.1048 0.034 Uiso 1 1 calc R
C6 C 0.03867(15) 1.2081(3) 0.06437(5) 0.0229(3) Uani 1 1 d .
H6 H 0.0136 1.3464 0.0425 0.027 Uiso 1 1 calc R
B1 B 0.24359(17) 1.0507(3) 0.01625(5) 0.0184(3) Uani 1 1 d .
F1A F 0.70777(9) 0.55616(15) 0.17691(2) 0.0241(2) Uani 1 1 d .
F2A F 0.63578(9) 0.55554(18) 0.26131(3) 0.0292(2) Uani 1 1 d .
O1A O 0.63028(11) 0.71191(19) 0.08322(3) 0.0200(2) Uani 1 1 d .
H1A H 0.614(2) 0.566(4) 0.0933(7) 0.040(5) Uiso 1 1 d .
O2A O 0.57454(11) 1.17162(18) 0.08356(3) 0.0212(2) Uani 1 1 d .
H2A H 0.597(2) 1.158(4) 0.0575(7) 0.043(5) Uiso 1 1 d .
C1A C 0.54411(14) 0.9241(2) 0.15549(4) 0.0175(3) Uani 1 1 d .
C2A C 0.60531(14) 0.7392(3) 0.18754(4) 0.0184(3) Uani 1 1 d .
C3A C 0.56895(15) 0.7380(3) 0.23131(4) 0.0211(3) Uani 1 1 d .
C4A C 0.46863(16) 0.9209(3) 0.24457(4) 0.0241(3) Uani 1 1 d .
H4A H 0.4436 0.9191 0.2747 0.029 Uiso 1 1 calc R
C5A C 0.40429(16) 1.1089(3) 0.21322(5) 0.0246(3) Uani 1 1 d .
H5A H 0.3339 1.2360 0.2217 0.030 Uiso 1 1 calc R
C6A C 0.44242(15) 1.1117(3) 0.16956(4) 0.0204(3) Uani 1 1 d .
H6A H 0.3988 1.2436 0.1486 0.025 Uiso 1 1 calc R
B1A B 0.58485(16) 0.9303(3) 0.10571(5) 0.0174(3) Uani 1 1 d .

loop_
_atom_site_aniso_label
_atom_site_aniso_U_11
_atom_site_aniso_U_22
_atom_site_aniso_U_33
_atom_site_aniso_U_23
_atom_site_aniso_U_13
_atom_site_aniso_U_12
F1 0.0261(4) 0.0214(4) 0.0220(4) 0.0036(3) 0.0028(3) 0.0013(3)
F2 0.0452(5) 0.0354(5) 0.0200(4) 0.0074(3) 0.0062(4) -0.0101(4)
O1 0.0296(5) 0.0138(5) 0.0194(5) 0.0018(4) 0.0078(4) -0.0004(4)
O2 0.0387(6) 0.0153(5) 0.0196(5) 0.0002(4) 0.0120(4) -0.0003(4)
C1 0.0195(6) 0.0184(6) 0.0175(6) -0.0027(5) 0.0017(5) -0.0048(5)
C2 0.0189(7) 0.0201(7) 0.0195(6) -0.0032(5) 0.0018(5) -0.0052(5)
C3 0.0293(7) 0.0273(7) 0.0175(6) 0.0000(5) 0.0035(5) -0.0123(6)
C4 0.0272(8) 0.0363(8) 0.0260(7) -0.0099(6) 0.0122(6) -0.0133(6)
C5 0.0194(7) 0.0305(8) 0.0353(8) -0.0107(6) 0.0083(6) -0.0045(6)
C6 0.0212(7) 0.0211(7) 0.0260(7) -0.0042(5) 0.0018(5) -0.0029(5)
B1 0.0211(7) 0.0166(7) 0.0170(7) -0.0012(5) 0.0005(5) -0.0028(5)
F1A 0.0262(4) 0.0240(4) 0.0229(4) 0.0023(3) 0.0058(3) 0.0078(3)
F2A 0.0333(5) 0.0346(5) 0.0192(4) 0.0080(3) 0.0023(3) 0.0057(4)
O1A 0.0291(5) 0.0131(5) 0.0191(5) 0.0012(4) 0.0080(4) -0.0005(4)
O2A 0.0309(5) 0.0151(5) 0.0188(5) 0.0004(4) 0.0082(4) 0.0006(4)
C1A 0.0175(6) 0.0163(6) 0.0186(6) -0.0021(5) 0.0021(5) -0.0049(5)
C2A 0.0165(6) 0.0181(6) 0.0209(6) -0.0025(5) 0.0038(5) -0.0013(5)
C3A 0.0207(7) 0.0242(7) 0.0177(6) 0.0022(5) 0.0001(5) -0.0028(5)
C4A 0.0248(7) 0.0307(7) 0.0176(6) -0.0038(5) 0.0057(5) -0.0051(6)
C5A 0.0235(7) 0.0248(7) 0.0263(7) -0.0059(5) 0.0067(5) 0.0003(5)
C6A 0.0206(7) 0.0185(6) 0.0221(6) -0.0012(5) 0.0024(5) -0.0005(5)
B1A 0.0156(7) 0.0166(7) 0.0200(7) -0.0009(5) 0.0021(5) -0.0021(5)

loop_
_atom_type_symbol
_atom_type_description
_atom_type_scat_dispersion_real
_atom_type_scat_dispersion_imag
_atom_type_scat_source
C C 0.0181 0.0091 'International Tables Vol C Tables 4.2.6.8 and 6.1.1.4'
H H 0.0000 0.0000 'International Tables Vol C Tables 4.2.6.8 and 6.1.1.4'
B B 0.0090 0.0039 'International Tables Vol C Tables 4.2.6.8 and 6.1.1.4'
F F 0.0727 0.0534 'International Tables Vol C Tables 4.2.6.8 and 6.1.1.4'
O O 0.0492 0.0322 'International Tables Vol C Tables 4.2.6.8 and 6.1.1.4'

loop_
_geom_angle_atom_site_label_1
_geom_angle_atom_site_label_2
_geom_angle_atom_site_label_3
_geom_angle
B1 O1 H1 115.9(13)
B1 O2 H2 113.6(14)
C2 C1 C6 116.27(12)
C2 C1 B1 122.91(12)
C6 C1 B1 120.79(12)
F1 C2 C1 120.12(11)
F1 C2 C3 117.53(12)
C3 C2 C1 122.33(13)
F2 C3 C2 118.45(13)
F2 C3 C4 120.60(12)
C4 C3 C2 120.94(13)
C3 C4 H4 120.8
C3 C4 C5 118.39(12)
C5 C4 H4 120.8
C4 C5 H5 119.7
C6 C5 C4 120.52(13)
C6 C5 H5 119.7
C1 C6 H6 119.2
C5 C6 C1 121.52(13)
C5 C6 H6 119.2
O1 B1 C1 123.79(12)
O2 B1 O1 118.40(12)
O2 B1 C1 117.81(12)
B1A O1A H1A 116.9(14)
B1A O2A H2A 111.9(14)
C2A C1A C6A 116.64(11)
C2A C1A B1A 122.80(11)
C6A C1A B1A 120.56(11)
F1A C2A C1A 120.13(11)
F1A C2A C3A 117.85(11)
C3A C2A C1A 122.00(12)
F2A C3A C2A 118.95(12)
F2A C3A C4A 120.19(12)
C4A C3A C2A 120.85(12)
C3A C4A H4A 120.6
C3A C4A C5A 118.76(12)
C5A C4A H4A 120.6
C4A C5A H5A 119.9
C6A C5A C4A 120.24(12)
C6A C5A H5A 119.9
C1A C6A H6A 119.2
C5A C6A C1A 121.51(12)
C5A C6A H6A 119.2
O1A B1A O2A 117.79(11)
O1A B1A C1A 124.63(12)
O2A B1A C1A 117.58(11)

loop_
_geom_bond_atom_site_label_1
_geom_bond_atom_site_label_2
_geom_bond_distance
F1 C2 1.3566(16)
F2 C3 1.3559(16)
O1 H1 0.787(19)
O1 B1 1.3641(18)
O2 H2 0.82(2)
O2 B1 1.3581(17)
C1 C2 1.3828(19)
C1 C6 1.4051(19)
C1 B1 1.5755(18)
C2 C3 1.3806(19)
C3 C4 1.372(2)
C4 H4 0.9500
C4 C5 1.388(2)
C5 H5 0.9500
C5 C6 1.386(2)
C6 H6 0.9500
F1A C2A 1.3578(15)
F2A C3A 1.3528(16)
O1A H1A 0.80(2)
O1A B1A 1.3625(17)
O2A H2A 0.83(2)
O2A B1A 1.3626(17)
C1A C2A 1.3823(18)
C1A C6A 1.4043(18)
C1A B1A 1.5701(18)
C2A C3A 1.3820(18)
C3A C4A 1.371(2)
C4A H4A 0.9500
C4A C5A 1.388(2)
C5A H5A 0.9500
C5A C6A 1.3847(19)
C6A H6A 0.9500

loop_
_geom_torsion_atom_site_label_1
_geom_torsion_atom_site_label_2
_geom_torsion_atom_site_label_3
_geom_torsion_atom_site_label_4
_geom_torsion
F1 C2 C3 F2 1.66(18)
F1 C2 C3 C4 -179.60(11)
F2 C3 C4 C5 177.58(12)
C1 C2 C3 F2 -176.63(11)
C1 C2 C3 C4 2.1(2)
C2 C1 C6 C5 -0.20(19)
C2 C1 B1 O1 25.0(2)
C2 C1 B1 O2 -155.32(12)
C2 C3 C4 C5 -1.1(2)
C3 C4 C5 C6 -0.4(2)
C4 C5 C6 C1 1.1(2)
C6 C1 C2 F1 -179.64(11)
C6 C1 C2 C3 -1.39(19)
C6 C1 B1 O1 -157.25(13)
C6 C1 B1 O2 22.40(18)
B1 C1 C2 F1 -1.82(18)
B1 C1 C2 C3 176.43(12)
B1 C1 C6 C5 -178.07(12)
F1A C2A C3A F2A -0.30(18)
F1A C2A C3A C4A 178.66(12)
F2A C3A C4A C5A 178.73(12)
C1A C2A C3A F2A -178.39(12)
C1A C2A C3A C4A 0.6(2)
C2A C1A C6A C5A -0.75(19)
C2A C1A B1A O1A 27.4(2)
C2A C1A B1A O2A -152.31(12)
C2A C3A C4A C5A -0.2(2)
C3A C4A C5A C6A -0.6(2)
C4A C5A C6A C1A 1.1(2)
C6A C1A C2A F1A -178.13(11)
C6A C1A C2A C3A -0.08(19)
C6A C1A B1A O1A -153.00(13)
C6A C1A B1A O2A 27.28(17)
B1A C1A C2A F1A 1.48(18)
B1A C1A C2A C3A 179.52(12)
B1A C1A C6A C5A 179.63(12)
